data_4114531
loop_
_publ_author_name
'Ingrid Castro-Rodriguez'
'Hidetaka Nakai'
'Peter Gantzel'
'Lev N. Zakharov'
'Arnold L. Rheingold'
'Karsten Meyer'

_publ_section_title
;
 Evidence for Alkane Coordination to an Electron-Rich Uranium Center
;
_journal_name_full 'Journal of the American Chemical Society'
_journal_page_first 15734
_journal_page_last 15735
_journal_paper_doi 10.1021/ja0379316
_journal_volume 125
_journal_year 2003
_chemical_formula_sum 'C63 H102 N3 O3 U'
_chemical_formula_weight 1187.51
_chemical_name_systematic
; 
 ? 
;
_space_group_IT_number 14
_symmetry_cell_setting monoclinic
_symmetry_space_group_name_Hall '-P 2yn'
_symmetry_space_group_name_H-M 'P 1 21/n 1'
_atom_sites_solution_hydrogens geom
_atom_sites_solution_primary direct
_atom_sites_solution_secondary difmap
_audit_creation_method SHELXL-97
_cell_angle_alpha 90.00
_cell_angle_beta 90.666(6)
_cell_angle_gamma 90.00
_cell_formula_units_Z 4
_cell_length_a 19.575(7)
_cell_length_b 15.215(6)
_cell_length_c 20.418(8)
_cell_measurement_reflns_used 5610
_cell_measurement_temperature 100(2)
_cell_measurement_theta_max 26.33
_cell_measurement_theta_min 2.40
_cell_volume 6081(4)
_computing_cell_refinement 'Bruker SMART'
_computing_data_collection 'Bruker SMART'
_computing_data_reduction 'Bruker SAINT'
_computing_molecular_graphics 'Bruker SHELXTL'
_computing_publication_material 'Bruker SHELXTL'
_computing_structure_refinement 'SHELXL-97 (Sheldrick, 1997)'
_computing_structure_solution 'SHELXS-97 (Sheldrick, 1990)'
_diffrn_ambient_temperature 100(2)
_diffrn_measured_fraction_theta_full 0.998
_diffrn_measured_fraction_theta_max 0.998
_diffrn_measurement_device_type 'CCD area detector'
_diffrn_measurement_method 'phi and omega scans'
_diffrn_radiation_monochromator graphite
_diffrn_radiation_source 'fine-focus sealed tube'
_diffrn_radiation_type MoK\a
_diffrn_radiation_wavelength 0.71073
_diffrn_reflns_av_R_equivalents 0.1200
_diffrn_reflns_av_sigmaI/netI 0.1209
_diffrn_reflns_limit_h_max 21
_diffrn_reflns_limit_h_min -21
_diffrn_reflns_limit_k_max 17
_diffrn_reflns_limit_k_min -17
_diffrn_reflns_limit_l_max 22
_diffrn_reflns_limit_l_min -22
_diffrn_reflns_number 31128
_diffrn_reflns_theta_full 23.50
_diffrn_reflns_theta_max 23.50
_diffrn_reflns_theta_min 1.43
_exptl_absorpt_coefficient_mu 2.713
_exptl_absorpt_correction_T_max 1.000
_exptl_absorpt_correction_T_min 0.684
_exptl_absorpt_correction_type multi-scan
_exptl_absorpt_process_details SADABS
_exptl_crystal_colour purple
_exptl_crystal_density_diffrn 1.297
_exptl_crystal_density_meas 0
_exptl_crystal_description block
_exptl_crystal_F_000 2468
_exptl_crystal_size_max 0.25
_exptl_crystal_size_mid 0.20
_exptl_crystal_size_min 0.10
_refine_diff_density_max 3.769
_refine_diff_density_min -1.553
_refine_diff_density_rms 0.168
_refine_ls_extinction_method none
_refine_ls_goodness_of_fit_ref 1.101
_refine_ls_hydrogen_treatment mixed
_refine_ls_matrix_type full
_refine_ls_number_parameters 572
_refine_ls_number_reflns 8961
_refine_ls_number_restraints 12
_refine_ls_restrained_S_all 1.102
_refine_ls_R_factor_all 0.1236
_refine_ls_R_factor_gt 0.0670
_refine_ls_shift/su_max 0.002
_refine_ls_shift/su_mean 0.000
_refine_ls_structure_factor_coef Fsqd
_refine_ls_weighting_details 'calc w=1/[\s^2^(Fo^2^)+(0.0842P)^2^+0.0000P] where P=(Fo^2^+2Fc^2^)/3'
_refine_ls_weighting_scheme calc
_refine_ls_wR_factor_gt 0.1512
_refine_ls_wR_factor_ref 0.1778
_reflns_number_gt 5571
_reflns_number_total 8961
_reflns_threshold_expression >2sigma(I)
_cod_data_source_file ja0379316si20030815_011834_4.cif
_cod_data_source_block kmeyer1(compound_1d)
_cod_original_formula_sum 'C63 H102 N3 O3 U1'
_cod_database_code 4114531

loop_
_symmetry_equiv_pos_as_xyz
'x, y, z'
'-x+1/2, y+1/2, -z+1/2'
'-x, -y, -z'
'x-1/2, -y-1/2, z-1/2'

loop_
_atom_site_label
_atom_site_type_symbol
_atom_site_fract_x
_atom_site_fract_y
_atom_site_fract_z
_atom_site_U_iso_or_equiv
_atom_site_adp_type
_atom_site_occupancy
_atom_site_symmetry_multiplicity
_atom_site_calc_flag
_atom_site_refinement_flags
U1 U 0.09613(2) 0.28088(3) 0.25716(2) 0.02938(17) Uani 1 1 d .
O1 O 0.0913(4) 0.2367(5) 0.3633(4) 0.039(2) Uani 1 1 d .
O2 O -0.0079(4) 0.3085(5) 0.2156(4) 0.041(2) Uani 1 1 d .
O3 O 0.1551(4) 0.1877(5) 0.1914(4) 0.038(2) Uani 1 1 d .
N1 N 0.1086(5) 0.4301(6) 0.3276(4) 0.028(2) Uani 1 1 d .
N2 N 0.1122(5) 0.4286(6) 0.1845(5) 0.033(2) Uani 1 1 d .
N3 N 0.2213(5) 0.3448(6) 0.2595(5) 0.033(2) Uani 1 1 d .
C1 C 0.0751(6) 0.4994(7) 0.2878(6) 0.030(3) Uani 1 1 d .
H1A H 0.0789 0.5560 0.3115 0.036 Uiso 1 1 calc R
H1B H 0.0259 0.4853 0.2832 0.036 Uiso 1 1 calc R
C2 C 0.1042(7) 0.5104(7) 0.2214(6) 0.035(3) Uani 1 1 d .
H2A H 0.0742 0.5504 0.1959 0.042 Uiso 1 1 calc R
H2B H 0.1494 0.5390 0.2258 0.042 Uiso 1 1 calc R
C3 C 0.1797(6) 0.4165(8) 0.1571(5) 0.033(3) Uani 1 1 d .
H3A H 0.1896 0.4658 0.1270 0.040 Uiso 1 1 calc R
H3B H 0.1803 0.3614 0.1312 0.040 Uiso 1 1 calc R
C4 C 0.2367(6) 0.4121(9) 0.2110(6) 0.038(3) Uani 1 1 d .
H4A H 0.2810 0.3987 0.1904 0.046 Uiso 1 1 calc R
H4B H 0.2406 0.4699 0.2329 0.046 Uiso 1 1 calc R
C5 C 0.2304(7) 0.3800(8) 0.3282(6) 0.040(3) Uani 1 1 d .
H5A H 0.2777 0.4018 0.3339 0.048 Uiso 1 1 calc R
H5B H 0.2235 0.3317 0.3599 0.048 Uiso 1 1 calc R
C6 C 0.1809(6) 0.4536(8) 0.3428(6) 0.037(3) Uani 1 1 d .
H6A H 0.1850 0.4694 0.3897 0.045 Uiso 1 1 calc R
H6B H 0.1936 0.5060 0.3169 0.045 Uiso 1 1 calc R
C7 C 0.0660(6) 0.4152(8) 0.3870(5) 0.032(3) Uani 1 1 d .
H7A H 0.0215 0.3903 0.3729 0.039 Uiso 1 1 calc R
H7B H 0.0568 0.4728 0.4077 0.039 Uiso 1 1 calc R
C8 C 0.0971(6) 0.3555(8) 0.4376(6) 0.036(3) Uani 1 1 d .
C9 C 0.1057(6) 0.2649(8) 0.4240(5) 0.030(3) Uani 1 1 d .
C10 C 0.1276(6) 0.2071(8) 0.4735(6) 0.031(3) Uani 1 1 d .
C11 C 0.1433(6) 0.2447(8) 0.5359(6) 0.033(3) Uani 1 1 d .
H11A H 0.1600 0.2068 0.5694 0.040 Uiso 1 1 calc R
C12 C 0.1354(6) 0.3347(8) 0.5508(6) 0.035(3) Uani 1 1 d .
C13 C 0.1118(6) 0.3884(7) 0.4999(5) 0.030(3) Uani 1 1 d .
H13A H 0.1057 0.4494 0.5080 0.036 Uiso 1 1 calc R
C14 C 0.1383(7) 0.1079(8) 0.4618(6) 0.041(3) Uani 1 1 d .
C15 C 0.0670(7) 0.0692(8) 0.4455(7) 0.050(4) Uani 1 1 d .
H15A H 0.0712 0.0059 0.4374 0.075 Uiso 1 1 calc R
H15B H 0.0483 0.0980 0.4062 0.075 Uiso 1 1 calc R
H15C H 0.0364 0.0791 0.4824 0.075 Uiso 1 1 calc R
C16 C 0.1866(7) 0.0933(9) 0.4045(7) 0.052(4) Uani 1 1 d .
H16A H 0.2316 0.1181 0.4153 0.078 Uiso 1 1 calc R
H16B H 0.1681 0.1224 0.3653 0.078 Uiso 1 1 calc R
H16C H 0.1911 0.0302 0.3961 0.078 Uiso 1 1 calc R
C17 C 0.1651(8) 0.0612(8) 0.5228(7) 0.060(4) Uani 1 1 d .
H17A H 0.2104 0.0842 0.5344 0.090 Uiso 1 1 calc R
H17B H 0.1683 -0.0020 0.5142 0.090 Uiso 1 1 calc R
H17C H 0.1338 0.0715 0.5592 0.090 Uiso 1 1 calc R
C18 C 0.1480(6) 0.3715(8) 0.6188(5) 0.033(3) Uani 1 1 d .
C19 C 0.0875(7) 0.4258(9) 0.6428(7) 0.049(4) Uani 1 1 d .
H19A H 0.0770 0.4723 0.6110 0.074 Uiso 1 1 calc R
H19B H 0.0991 0.4524 0.6852 0.074 Uiso 1 1 calc R
H19C H 0.0475 0.3876 0.6476 0.074 Uiso 1 1 calc R
C20 C 0.2111(7) 0.4293(10) 0.6173(7) 0.055(4) Uani 1 1 d .
H20A H 0.2501 0.3948 0.6021 0.083 Uiso 1 1 calc R
H20B H 0.2209 0.4517 0.6614 0.083 Uiso 1 1 calc R
H20C H 0.2031 0.4788 0.5875 0.083 Uiso 1 1 calc R
C21 C 0.1614(8) 0.3003(8) 0.6698(6) 0.054(4) Uani 1 1 d .
H21A H 0.2001 0.2640 0.6562 0.081 Uiso 1 1 calc R
H21B H 0.1207 0.2633 0.6739 0.081 Uiso 1 1 calc R
H21C H 0.1720 0.3277 0.7122 0.081 Uiso 1 1 calc R
C22 C 0.0593(6) 0.4216(8) 0.1300(6) 0.033(3) Uani 1 1 d .
H22A H 0.0708 0.4648 0.0956 0.040 Uiso 1 1 calc R
H22B H 0.0624 0.3623 0.1103 0.040 Uiso 1 1 calc R
C23 C -0.0127(6) 0.4368(8) 0.1505(6) 0.031(3) Uani 1 1 d .
C24 C -0.0445(6) 0.3756(7) 0.1931(6) 0.029(3) Uani 1 1 d .
C25 C -0.1137(6) 0.3868(7) 0.2100(5) 0.029(3) Uani 1 1 d .
C26 C -0.1479(6) 0.4611(8) 0.1834(5) 0.035(3) Uani 1 1 d .
H26A H -0.1942 0.4706 0.1950 0.041 Uiso 1 1 calc R
C27 C -0.1168(6) 0.5217(8) 0.1408(5) 0.030(3) Uani 1 1 d .
C28 C -0.0504(6) 0.5085(8) 0.1257(6) 0.035(3) Uani 1 1 d .
H28A H -0.0285 0.5489 0.0974 0.042 Uiso 1 1 calc R
C29 C -0.1500(6) 0.3227(8) 0.2535(6) 0.036(3) Uani 1 1 d .
C30 C -0.1497(7) 0.2300(9) 0.2219(7) 0.050(4) Uani 1 1 d .
H30A H -0.1719 0.2326 0.1786 0.075 Uiso 1 1 calc R
H30B H -0.1746 0.1889 0.2498 0.075 Uiso 1 1 calc R
H30C H -0.1025 0.2098 0.2171 0.075 Uiso 1 1 calc R
C31 C -0.1152(7) 0.3169(9) 0.3212(6) 0.043(3) Uani 1 1 d .
H31A H -0.1150 0.3751 0.3418 0.064 Uiso 1 1 calc R
H31B H -0.0681 0.2964 0.3163 0.064 Uiso 1 1 calc R
H31C H -0.1403 0.2755 0.3488 0.064 Uiso 1 1 calc R
C32 C -0.2246(6) 0.3472(8) 0.2647(6) 0.037(3) Uani 1 1 d .
H32A H -0.2269 0.4057 0.2846 0.055 Uiso 1 1 calc R
H32B H -0.2454 0.3040 0.2939 0.055 Uiso 1 1 calc R
H32C H -0.2493 0.3476 0.2226 0.055 Uiso 1 1 calc R
C33 C -0.1562(7) 0.6021(8) 0.1128(5) 0.035(3) Uani 1 1 d .
C34 C -0.1604(7) 0.5933(9) 0.0379(6) 0.049(4) Uani 1 1 d .
H34A H -0.1852 0.6437 0.0196 0.073 Uiso 1 1 calc R
H34B H -0.1845 0.5389 0.0264 0.073 Uiso 1 1 calc R
H34C H -0.1142 0.5917 0.0201 0.073 Uiso 1 1 calc R
C35 C -0.1192(7) 0.6855(9) 0.1296(7) 0.049(4) Uani 1 1 d .
H35A H -0.1445 0.7357 0.1116 0.074 Uiso 1 1 calc R
H35B H -0.0733 0.6840 0.1109 0.074 Uiso 1 1 calc R
H35C H -0.1155 0.6913 0.1773 0.074 Uiso 1 1 calc R
C36 C -0.2289(7) 0.6073(9) 0.1372(6) 0.048(4) Uani 1 1 d .
H36A H -0.2516 0.6589 0.1181 0.071 Uiso 1 1 calc R
H36B H -0.2285 0.6124 0.1850 0.071 Uiso 1 1 calc R
H36C H -0.2538 0.5541 0.1242 0.071 Uiso 1 1 calc R
C37 C 0.2678(6) 0.2644(8) 0.2543(6) 0.034(3) Uani 1 1 d .
H37A H 0.3143 0.2803 0.2699 0.041 Uiso 1 1 calc R
H37B H 0.2504 0.2173 0.2831 0.041 Uiso 1 1 calc R
C38 C 0.2716(6) 0.2307(8) 0.1854(5) 0.029(3) Uani 1 1 d .
C39 C 0.2124(6) 0.1900(8) 0.1577(6) 0.036(3) Uani 1 1 d .
C40 C 0.2163(6) 0.1593(8) 0.0922(5) 0.031(3) Uani 1 1 d .
C41 C 0.2765(7) 0.1735(8) 0.0588(6) 0.038(3) Uani 1 1 d .
H41A H 0.2783 0.1541 0.0146 0.046 Uiso 1 1 calc R
C42 C 0.3350(6) 0.2141(8) 0.0851(6) 0.036(3) Uani 1 1 d .
C43 C 0.3300(6) 0.2389(8) 0.1503(6) 0.037(3) Uani 1 1 d .
H43A H 0.3692 0.2628 0.1715 0.045 Uiso 1 1 calc R
C44 C 0.1536(6) 0.1174(8) 0.0573(6) 0.037(3) Uani 1 1 d .
C45 C 0.1689(7) 0.0857(9) -0.0121(6) 0.047(4) Uani 1 1 d .
H45A H 0.1836 0.1356 -0.0388 0.070 Uiso 1 1 calc R
H45B H 0.1276 0.0597 -0.0316 0.070 Uiso 1 1 calc R
H45C H 0.2053 0.0415 -0.0105 0.070 Uiso 1 1 calc R
C46 C 0.0943(6) 0.1841(8) 0.0545(6) 0.044(4) Uani 1 1 d .
H46A H 0.1085 0.2363 0.0301 0.066 Uiso 1 1 calc R
H46B H 0.0819 0.2011 0.0991 0.066 Uiso 1 1 calc R
H46C H 0.0547 0.1572 0.0325 0.066 Uiso 1 1 calc R
C47 C 0.1311(7) 0.0349(8) 0.0967(7) 0.051(4) Uani 1 1 d .
H47A H 0.0915 0.0077 0.0750 0.076 Uiso 1 1 calc R
H47B H 0.1188 0.0525 0.1412 0.076 Uiso 1 1 calc R
H47C H 0.1688 -0.0075 0.0987 0.076 Uiso 1 1 calc R
C48 C 0.3971(7) 0.2335(9) 0.0428(6) 0.042(3) Uani 1 1 d .
C49 C 0.3766(7) 0.3020(8) -0.0087(6) 0.046(4) Uani 1 1 d .
H49A H 0.3609 0.3555 0.0132 0.069 Uiso 1 1 calc R
H49B H 0.3396 0.2784 -0.0363 0.069 Uiso 1 1 calc R
H49C H 0.4160 0.3157 -0.0360 0.069 Uiso 1 1 calc R
C50 C 0.4209(7) 0.1498(8) 0.0077(7) 0.046(4) Uani 1 1 d .
H50A H 0.4342 0.1055 0.0402 0.069 Uiso 1 1 calc R
H50B H 0.4601 0.1637 -0.0199 0.069 Uiso 1 1 calc R
H50C H 0.3836 0.1269 -0.0197 0.069 Uiso 1 1 calc R
C51 C 0.4566(7) 0.2720(9) 0.0819(6) 0.051(4) Uani 1 1 d .
H51A H 0.4712 0.2300 0.1156 0.076 Uiso 1 1 calc R
H51B H 0.4422 0.3269 0.1027 0.076 Uiso 1 1 calc R
H51C H 0.4947 0.2839 0.0524 0.076 Uiso 1 1 calc R
C1S C 0.0091(11) 0.0584(14) 0.2551(11) 0.110(7) Uiso 1 1 d D
H1SA H 0.0242 0.1005 0.2213 0.132 Uiso 1 1 calc R
H1SB H 0.0015 0.0902 0.2967 0.132 Uiso 1 1 calc R
C2S C 0.0608(14) -0.0173(17) 0.2643(14) 0.169(12) Uiso 1 1 d D
H2SA H 0.0693 -0.0291 0.3113 0.203 Uiso 1 1 calc R
H2SB H 0.1048 -0.0029 0.2432 0.203 Uiso 1 1 calc R
C3S C 0.0267(17) -0.097(2) 0.2307(18) 0.244(18) Uiso 1 1 d D
H3SA H 0.0577 -0.1199 0.1966 0.293 Uiso 1 1 calc R
H3SB H 0.0210 -0.1443 0.2637 0.293 Uiso 1 1 calc R
C4S C -0.0435(17) -0.078(2) 0.1987(18) 0.224(16) Uiso 1 1 d D
H4SA H -0.0407 -0.0710 0.1506 0.269 Uiso 1 1 calc R
H4SB H -0.0782 -0.1225 0.2097 0.269 Uiso 1 1 calc R
C5S C -0.0556(18) 0.008(3) 0.2327(17) 0.32(3) Uiso 1 1 d D
H5SA H -0.0864 0.0464 0.2059 0.389 Uiso 1 1 calc R
C6S C -0.0899(16) -0.022(2) 0.2922(15) 0.195(14) Uiso 1 1 d D
H6SA H -0.1316 -0.0540 0.2802 0.292 Uiso 1 1 calc R
H6SB H -0.1019 0.0292 0.3190 0.292 Uiso 1 1 calc R
H6SC H -0.0593 -0.0605 0.3173 0.292 Uiso 1 1 calc R
C7S C 0.3695(15) 0.2001(18) 0.5276(14) 0.161(11) Uiso 1 1 d D
H7SA H 0.3246 0.1786 0.5426 0.193 Uiso 1 1 calc R
H7SB H 0.4017 0.2016 0.5653 0.193 Uiso 1 1 calc R
C8S C 0.3966(16) 0.1430(18) 0.4734(12) 0.182(13) Uiso 1 1 d D
H8SA H 0.4432 0.1224 0.4847 0.219 Uiso 1 1 calc R
H8SB H 0.3668 0.0910 0.4673 0.219 Uiso 1 1 calc R
C9S C 0.3980(12) 0.1959(14) 0.4117(11) 0.123(8) Uiso 1 1 d D
H9SA H 0.4345 0.1761 0.3819 0.148 Uiso 1 1 calc R
H9SB H 0.3535 0.1951 0.3883 0.148 Uiso 1 1 calc R
C10S C 0.4131(13) 0.2823(15) 0.4403(13) 0.140(9) Uiso 1 1 d D
H10A H 0.4054 0.3298 0.4079 0.168 Uiso 1 1 calc R
H10B H 0.4609 0.2854 0.4565 0.168 Uiso 1 1 calc R
C11S C 0.3629(19) 0.289(2) 0.4966(16) 0.36(3) Uiso 1 1 d D
H11B H 0.3155 0.3082 0.4845 0.427 Uiso 1 1 calc R
C12S C 0.3984(14) 0.343(2) 0.5498(14) 0.174(12) Uiso 1 1 d D
H12A H 0.3817 0.3247 0.5928 0.261 Uiso 1 1 calc R
H12B H 0.3885 0.4055 0.5430 0.261 Uiso 1 1 calc R
H12C H 0.4478 0.3333 0.5478 0.261 Uiso 1 1 calc R

loop_
_atom_site_aniso_label
_atom_site_aniso_U_11
_atom_site_aniso_U_22
_atom_site_aniso_U_33
_atom_site_aniso_U_23
_atom_site_aniso_U_13
_atom_site_aniso_U_12
U1 0.0266(3) 0.0345(3) 0.0269(2) 0.0005(3) -0.00500(16) 0.0001(3)
O1 0.054(6) 0.031(5) 0.033(5) -0.002(4) -0.004(4) -0.005(4)
O2 0.047(6) 0.042(6) 0.034(5) 0.006(4) -0.010(4) 0.004(4)
O3 0.042(6) 0.035(5) 0.037(5) -0.003(4) -0.006(4) -0.001(4)
N1 0.034(6) 0.023(5) 0.026(6) 0.004(4) -0.010(5) -0.001(4)
N2 0.037(7) 0.032(6) 0.028(6) 0.003(5) -0.003(5) -0.008(5)
N3 0.029(6) 0.033(6) 0.036(6) 0.007(5) -0.003(5) -0.001(5)
C1 0.033(7) 0.023(6) 0.034(7) -0.003(5) -0.002(6) 0.002(5)
C2 0.050(9) 0.029(7) 0.025(7) 0.006(6) -0.002(6) 0.003(6)
C3 0.030(8) 0.054(8) 0.016(6) 0.007(6) 0.006(5) -0.006(6)
C4 0.022(7) 0.054(9) 0.038(8) 0.007(7) 0.002(6) 0.000(6)
C5 0.051(9) 0.038(8) 0.032(8) -0.006(6) -0.006(6) -0.004(7)
C6 0.034(8) 0.050(8) 0.028(7) 0.011(6) -0.001(6) -0.018(6)
C7 0.034(8) 0.039(7) 0.023(7) -0.006(6) -0.011(6) 0.004(6)
C8 0.033(8) 0.039(8) 0.036(8) -0.004(6) -0.002(6) 0.000(6)
C9 0.030(7) 0.040(8) 0.020(6) -0.005(6) -0.004(5) 0.008(6)
C10 0.037(7) 0.026(7) 0.028(7) -0.001(6) 0.000(6) 0.011(6)
C11 0.031(7) 0.041(8) 0.028(7) 0.002(5) -0.004(6) 0.010(5)
C12 0.031(7) 0.042(8) 0.034(8) -0.001(6) -0.005(6) 0.004(6)
C13 0.041(8) 0.024(6) 0.024(7) -0.002(5) -0.003(6) 0.001(5)
C14 0.046(9) 0.037(8) 0.040(8) 0.004(6) -0.011(7) 0.003(6)
C15 0.059(10) 0.030(8) 0.059(10) 0.007(7) -0.002(8) -0.008(7)
C16 0.060(10) 0.050(9) 0.046(9) -0.011(7) -0.006(8) 0.019(7)
C17 0.097(13) 0.034(8) 0.048(9) 0.004(7) -0.026(9) 0.011(8)
C18 0.027(7) 0.052(8) 0.021(7) -0.007(6) -0.009(5) -0.001(6)
C19 0.043(9) 0.062(10) 0.042(9) -0.022(7) -0.004(7) 0.001(7)
C20 0.048(9) 0.078(11) 0.039(9) -0.022(8) -0.011(7) -0.005(8)
C21 0.077(11) 0.052(10) 0.032(8) -0.004(6) -0.027(7) 0.003(7)
C22 0.029(7) 0.038(7) 0.033(7) 0.012(6) -0.010(6) 0.006(6)
C23 0.030(7) 0.038(7) 0.024(7) 0.003(6) -0.005(6) 0.011(6)
C24 0.041(8) 0.023(7) 0.024(7) -0.005(5) -0.018(6) -0.001(6)
C25 0.030(7) 0.036(7) 0.021(6) -0.004(5) -0.012(5) -0.002(6)
C26 0.040(8) 0.048(8) 0.015(6) -0.010(6) -0.006(6) 0.000(6)
C27 0.040(8) 0.038(7) 0.012(6) 0.001(5) -0.003(5) 0.006(6)
C28 0.044(9) 0.040(8) 0.020(7) 0.005(6) 0.006(6) -0.007(6)
C29 0.044(8) 0.033(7) 0.031(7) 0.005(6) 0.000(6) -0.009(6)
C30 0.055(9) 0.047(9) 0.047(8) 0.003(8) -0.014(7) 0.003(8)
C31 0.051(9) 0.052(8) 0.025(7) 0.001(6) -0.008(6) -0.013(7)
C32 0.031(8) 0.045(8) 0.034(7) -0.003(6) -0.003(6) -0.002(6)
C33 0.047(9) 0.048(8) 0.011(6) 0.002(6) -0.004(6) 0.006(7)
C34 0.055(10) 0.069(10) 0.022(7) 0.013(7) -0.009(7) 0.017(8)
C35 0.060(10) 0.047(9) 0.040(8) -0.003(7) -0.006(7) 0.006(7)
C36 0.059(10) 0.047(8) 0.037(8) 0.001(6) -0.015(7) 0.022(7)
C37 0.013(6) 0.047(8) 0.041(7) 0.001(6) -0.003(5) -0.004(5)
C38 0.027(7) 0.035(7) 0.025(6) 0.000(6) -0.006(5) -0.003(6)
C39 0.021(7) 0.042(8) 0.046(8) 0.008(6) 0.011(6) 0.002(5)
C40 0.041(8) 0.031(7) 0.020(7) -0.002(5) 0.000(6) 0.001(6)
C41 0.051(9) 0.033(7) 0.029(7) 0.007(6) -0.006(7) 0.010(6)
C42 0.031(7) 0.042(7) 0.036(7) 0.007(7) -0.004(6) 0.014(7)
C43 0.028(7) 0.038(8) 0.046(8) -0.011(6) 0.001(6) 0.005(6)
C44 0.034(8) 0.031(7) 0.045(8) 0.003(6) -0.005(6) 0.006(6)
C45 0.049(9) 0.055(9) 0.036(8) -0.002(7) -0.014(7) -0.004(7)
C46 0.044(8) 0.047(8) 0.041(8) 0.002(6) -0.026(7) 0.008(6)
C47 0.052(9) 0.044(9) 0.055(10) 0.002(7) -0.015(8) 0.002(7)
C48 0.048(9) 0.047(9) 0.031(7) 0.001(6) 0.001(6) 0.005(7)
C49 0.052(9) 0.041(9) 0.044(8) 0.018(6) -0.003(7) -0.002(6)
C50 0.047(9) 0.043(8) 0.049(9) -0.002(7) 0.007(7) 0.011(7)
C51 0.044(8) 0.063(10) 0.045(8) 0.003(8) 0.006(7) -0.003(8)

loop_
_atom_type_symbol
_atom_type_description
_atom_type_scat_dispersion_real
_atom_type_scat_dispersion_imag
_atom_type_scat_source
C C 0.0033 0.0016 'International Tables Vol C Tables 4.2.6.8 and 6.1.1.4'
H H 0.0000 0.0000 'International Tables Vol C Tables 4.2.6.8 and 6.1.1.4'
N N 0.0061 0.0033 'International Tables Vol C Tables 4.2.6.8 and 6.1.1.4'
O O 0.0106 0.0060 'International Tables Vol C Tables 4.2.6.8 and 6.1.1.4'
U U -9.6767 9.6646 'International Tables Vol C Tables 4.2.6.8 and 6.1.1.4'

loop_
_geom_angle_atom_site_label_1
_geom_angle_atom_site_label_2
_geom_angle_atom_site_label_3
_geom_angle
O2 U1 O1 111.7(3)
O2 U1 O3 111.0(3)
O1 U1 O3 114.0(3)
O2 U1 N3 141.2(3)
O1 U1 N3 98.1(3)
O3 U1 N3 76.2(3)
O2 U1 N1 96.9(3)
O1 U1 N1 75.2(3)
O3 U1 N1 142.7(3)
N3 U1 N1 66.5(3)
O2 U1 N2 75.4(3)
O1 U1 N2 140.6(3)
O3 U1 N2 97.5(3)
N3 U1 N2 65.8(3)
N1 U1 N2 65.4(3)
C9 O1 U1 141.0(7)
C24 O2 U1 139.6(7)
C39 O3 U1 136.9(7)
C1 N1 C6 110.9(9)
C1 N1 C7 107.8(9)
C6 N1 C7 113.8(9)
C1 N1 U1 105.7(6)
C6 N1 U1 113.2(7)
C7 N1 U1 104.9(6)
C3 N2 C2 114.2(9)
C3 N2 C22 108.9(9)
C2 N2 C22 111.1(9)
C3 N2 U1 102.6(7)
C2 N2 U1 114.1(7)
C22 N2 U1 105.1(6)
C4 N3 C5 111.0(10)
C4 N3 C37 112.8(9)
C5 N3 C37 106.5(9)
C4 N3 U1 116.5(7)
C5 N3 U1 104.3(7)
C37 N3 U1 105.0(6)
N1 C1 C2 114.1(10)
N2 C2 C1 114.7(10)
N2 C3 C4 112.3(9)
N3 C4 C3 111.0(10)
N3 C5 C6 112.2(10)
N1 C6 C5 112.9(10)
N1 C7 C8 115.1(10)
C13 C8 C9 120.3(11)
C13 C8 C7 119.2(11)
C9 C8 C7 120.2(10)
O1 C9 C10 121.7(10)
O1 C9 C8 118.0(10)
C10 C9 C8 120.3(10)
C9 C10 C11 116.9(11)
C9 C10 C14 122.9(10)
C11 C10 C14 120.1(10)
C12 C11 C10 124.0(11)
C13 C12 C11 116.3(11)
C13 C12 C18 121.0(11)
C11 C12 C18 122.7(11)
C8 C13 C12 122.2(11)
C17 C14 C16 110.4(11)
C17 C14 C10 112.1(10)
C16 C14 C10 110.2(10)
C17 C14 C15 107.5(11)
C16 C14 C15 110.1(11)
C10 C14 C15 106.4(10)
C12 C18 C20 108.7(10)
C12 C18 C21 112.9(10)
C20 C18 C21 107.1(10)
C12 C18 C19 111.9(10)
C20 C18 C19 109.1(11)
C21 C18 C19 107.0(11)
C23 C22 N2 115.0(10)
C28 C23 C24 119.7(11)
C28 C23 C22 120.8(11)
C24 C23 C22 119.4(10)
O2 C24 C25 121.6(11)
O2 C24 C23 118.5(11)
C25 C24 C23 120.0(10)
C24 C25 C26 116.8(11)
C24 C25 C29 121.9(11)
C26 C25 C29 121.3(11)
C27 C26 C25 123.5(12)
C28 C27 C26 117.7(11)
C28 C27 C33 120.5(11)
C26 C27 C33 121.8(11)
C27 C28 C23 122.3(11)
C25 C29 C32 112.9(10)
C25 C29 C31 111.1(10)
C32 C29 C31 107.1(10)
C25 C29 C30 109.9(10)
C32 C29 C30 107.0(10)
C31 C29 C30 108.6(10)
C35 C33 C36 109.5(11)
C35 C33 C34 108.8(11)
C36 C33 C34 106.9(11)
C35 C33 C27 110.3(11)
C36 C33 C27 112.7(10)
C34 C33 C27 108.6(10)
C38 C37 N3 111.9(9)
C43 C38 C39 120.9(11)
C43 C38 C37 120.9(10)
C39 C38 C37 118.2(10)
O3 C39 C40 122.5(11)
O3 C39 C38 119.6(11)
C40 C39 C38 117.7(11)
C41 C40 C39 118.0(11)
C41 C40 C44 120.6(11)
C39 C40 C44 121.3(11)
C40 C41 C42 125.0(12)
C43 C42 C41 114.9(11)
C43 C42 C48 123.7(12)
C41 C42 C48 121.3(11)
C38 C43 C42 123.3(12)
C45 C44 C46 109.2(10)
C45 C44 C40 113.3(10)
C46 C44 C40 109.7(10)
C45 C44 C47 106.6(10)
C46 C44 C47 109.3(11)
C40 C44 C47 108.7(10)
C51 C48 C42 112.8(10)
C51 C48 C49 107.0(11)
C42 C48 C49 108.4(10)
C51 C48 C50 109.2(11)
C42 C48 C50 110.5(11)
C49 C48 C50 108.8(11)
C2S C1S C5S 101(2)
C1S C2S C3S 105(2)
C4S C3S C2S 114(3)
C5S C4S C3S 97(3)
C6S C5S C4S 101(3)
C6S C5S C1S 107(3)
C4S C5S C1S 116(3)
C11S C7S C8S 104(2)
C9S C8S C7S 109(2)
C10S C9S C8S 99(2)
C9S C10S C11S 104(2)
C7S C11S C12S 99(3)
C7S C11S C10S 102(3)
C12S C11S C10S 106(3)

loop_
_geom_bond_atom_site_label_1
_geom_bond_atom_site_label_2
_geom_bond_distance
U1 O2 2.237(8)
U1 O1 2.272(8)
U1 O3 2.277(8)
U1 N3 2.636(9)
U1 N1 2.696(9)
U1 N2 2.713(9)
O1 C9 1.338(13)
O2 C24 1.328(13)
O3 C39 1.322(13)
N1 C1 1.480(13)
N1 C6 1.490(14)
N1 C7 1.498(14)
N2 C3 1.453(14)
N2 C2 1.465(14)
N2 C22 1.515(14)
N3 C4 1.458(15)
N3 C5 1.510(15)
N3 C37 1.528(14)
C1 C2 1.486(15)
C3 C4 1.560(16)
C5 C6 1.513(17)
C7 C8 1.500(16)
C8 C13 1.395(16)
C8 C9 1.416(16)
C9 C10 1.403(15)
C10 C11 1.427(17)
C10 C14 1.542(16)
C11 C12 1.413(16)
C12 C13 1.396(16)
C12 C18 1.515(16)
C14 C17 1.522(17)
C14 C16 1.530(17)
C14 C15 1.548(17)
C18 C20 1.516(17)
C18 C21 1.524(16)
C18 C19 1.530(16)
C22 C23 1.494(15)
C23 C28 1.407(16)
C23 C24 1.422(16)
C24 C25 1.412(16)
C25 C26 1.418(16)
C25 C29 1.503(16)
C26 C27 1.412(16)
C27 C28 1.354(16)
C27 C33 1.551(16)
C29 C32 1.526(16)
C29 C31 1.538(16)
C29 C30 1.551(17)
C33 C35 1.499(17)
C33 C36 1.516(17)
C33 C34 1.536(16)
C37 C38 1.501(15)
C38 C43 1.363(16)
C38 C39 1.425(16)
C39 C40 1.418(16)
C40 C41 1.387(16)
C40 C44 1.550(17)
C41 C42 1.403(17)
C42 C43 1.388(17)
C42 C48 1.528(17)
C44 C45 1.529(17)
C44 C46 1.543(16)
C44 C47 1.558(17)
C48 C51 1.520(18)
C48 C49 1.530(17)
C48 C50 1.538(17)
C1S C2S 1.543(17)
C1S C5S 1.545(19)
C2S C3S 1.544(18)
C3S C4S 1.543(19)
C4S C5S 1.495(19)
C5S C6S 1.466(19)
C7S C11S 1.502(19)
C7S C8S 1.509(17)
C8S C9S 1.494(17)
C9S C10S 1.467(17)
C10S C11S 1.524(19)
C11S C12S 1.519(19)
